data_1502965
loop_
_publ_author_name
'Behof, William J.'
'Wang, Dongchuan'
'Niu, Weijun'
'Gorman, Christopher B.'

_publ_section_title
;
 Cascade cyclization to produce a series of fused, aromatic molecules.
;
_journal_issue 9
_journal_name_full 'Organic letters'
_journal_page_first 2146
_journal_page_last 2148
_journal_paper_doi 10.1021/ol100656d
_journal_volume 12
_journal_year 2010
_chemical_formula_sum 'C20 H19 N3'
_chemical_formula_weight 301.38
_chemical_name_systematic
; 
 ? 
;
_space_group_IT_number 2
_symmetry_cell_setting triclinic
_symmetry_space_group_name_Hall '-P 1'
_symmetry_space_group_name_H-M 'P -1'
_atom_sites_solution_hydrogens geom
_atom_sites_solution_primary direct
_atom_sites_solution_secondary difmap
_audit_creation_method SHELXL-97
_cell_angle_alpha 110.193(3)
_cell_angle_beta 110.006(3)
_cell_angle_gamma 92.350(3)
_cell_formula_units_Z 4
_cell_length_a 11.2211(6)
_cell_length_b 11.8189(6)
_cell_length_c 13.4426(7)
_cell_measurement_reflns_used 5613
_cell_measurement_temperature 110
_cell_measurement_theta_max 26.47
_cell_measurement_theta_min 2.94
_cell_volume 1546.43(15)
_computing_cell_refinement SAINT
_computing_data_collection Apex2
_computing_data_reduction SAINT
_computing_molecular_graphics NRCVAX
_computing_publication_material cif2tables.py
_computing_structure_refinement XL
_computing_structure_solution SIR92
_diffrn_ambient_temperature 110
_diffrn_measured_fraction_theta_full 0.973
_diffrn_measured_fraction_theta_max 0.973
_diffrn_measurement_device_type 'Bruker-Nonius X8 Kappa Apex2'
_diffrn_measurement_method 'omega and phi scans'
_diffrn_radiation_monochromator graphite
_diffrn_radiation_source 'fine-focus sealed tube'
_diffrn_radiation_type MoK\a
_diffrn_radiation_wavelength 0.71073
_diffrn_reflns_av_R_equivalents 0.0863
_diffrn_reflns_av_sigmaI/netI 0.0639
_diffrn_reflns_limit_h_max 14
_diffrn_reflns_limit_h_min -14
_diffrn_reflns_limit_k_max 15
_diffrn_reflns_limit_k_min -15
_diffrn_reflns_limit_l_max 17
_diffrn_reflns_limit_l_min -17
_diffrn_reflns_number 53506
_diffrn_reflns_theta_full 28.18
_diffrn_reflns_theta_max 28.18
_diffrn_reflns_theta_min 1.74
_exptl_absorpt_coefficient_mu 0.078
_exptl_absorpt_correction_T_max 0.9877
_exptl_absorpt_correction_T_min 0.9770
_exptl_absorpt_correction_type multi-scan
_exptl_absorpt_process_details SADABS
_exptl_crystal_colour yellow
_exptl_crystal_density_diffrn 1.294
_exptl_crystal_density_method 'not measured'
_exptl_crystal_description prism
_exptl_crystal_F_000 640
_exptl_crystal_size_max 0.30
_exptl_crystal_size_mid 0.18
_exptl_crystal_size_min 0.16
_refine_diff_density_max 0.281
_refine_diff_density_min -0.249
_refine_diff_density_rms 0.051
_refine_ls_extinction_method none
_refine_ls_goodness_of_fit_ref 1.030
_refine_ls_hydrogen_treatment refall
_refine_ls_matrix_type full
_refine_ls_number_parameters 567
_refine_ls_number_reflns 7391
_refine_ls_number_restraints 0
_refine_ls_restrained_S_all 1.030
_refine_ls_R_factor_all 0.0914
_refine_ls_R_factor_gt 0.0488
_refine_ls_shift/su_max 0.000
_refine_ls_shift/su_mean 0.000
_refine_ls_structure_factor_coef Fsqd
_refine_ls_weighting_details 'calc w=1/[\s^2^(Fo^2^)+(0.0532P)^2^+0.2568P] where P=(Fo^2^+2Fc^2^)/3'
_refine_ls_weighting_scheme calc
_refine_ls_wR_factor_gt 0.1059
_refine_ls_wR_factor_ref 0.1236
_reflns_number_gt 4755
_reflns_number_total 7391
_reflns_threshold_expression >2sigma(I)
_cod_data_source_file ol100656d_si_001.cif
_cod_data_source_block x09086
_cod_original_cell_volume 1546.44(14)
_cod_database_code 1502965

loop_
_symmetry_equiv_pos_as_xyz
'x, y, z'
'-x, -y, -z'

loop_
_atom_site_label
_atom_site_type_symbol
_atom_site_fract_x
_atom_site_fract_y
_atom_site_fract_z
_atom_site_U_iso_or_equiv
_atom_site_adp_type
_atom_site_occupancy
_atom_site_symmetry_multiplicity
_atom_site_calc_flag
N1A N 0.80406(13) -0.06770(12) 0.18157(11) 0.0191(3) Uani 1 1 d
N2A N 0.66547(12) 0.05738(12) 0.12826(11) 0.0183(3) Uani 1 1 d
N3A N 0.51550(14) 0.17237(14) 0.07406(12) 0.0223(3) Uani 1 1 d
H31A H 0.4607(18) 0.1041(18) 0.0268(17) 0.030(5) Uiso 1 1 d
H32A H 0.4899(17) 0.2476(18) 0.0882(16) 0.028(5) Uiso 1 1 d
C1A C 0.91178(16) -0.08590(15) 0.24816(14) 0.0198(4) Uani 1 1 d
C2A C 1.00441(15) 0.01194(15) 0.34686(14) 0.0198(4) Uani 1 1 d
C3A C 1.11124(17) -0.01153(17) 0.42578(15) 0.0244(4) Uani 1 1 d
H3A H 1.1208(16) -0.0980(16) 0.4115(14) 0.022(4) Uiso 1 1 d
C4A C 1.19546(18) 0.08224(17) 0.52180(15) 0.0290(4) Uani 1 1 d
H4A H 1.2609(18) 0.0628(16) 0.5713(16) 0.028(5) Uiso 1 1 d
C5A C 1.17285(18) 0.20249(18) 0.54424(15) 0.0298(4) Uani 1 1 d
H5A H 1.2297(19) 0.2676(18) 0.6168(17) 0.036(5) Uiso 1 1 d
C6A C 1.07016(17) 0.22826(16) 0.46922(14) 0.0243(4) Uani 1 1 d
H6A H 1.0518(15) 0.3117(15) 0.4884(14) 0.016(4) Uiso 1 1 d
C7A C 0.98513(15) 0.13412(15) 0.36504(13) 0.0197(4) Uani 1 1 d
C8A C 0.87750(15) 0.15449(14) 0.28077(13) 0.0190(4) Uani 1 1 d
C9A C 0.85758(15) 0.27090(14) 0.26907(13) 0.0185(3) Uani 1 1 d
C10A C 0.95501(17) 0.37598(15) 0.31916(14) 0.0223(4) Uani 1 1 d
H10A H 1.0385(18) 0.3727(15) 0.3631(15) 0.023(5) Uiso 1 1 d
C11A C 0.93146(18) 0.48058(16) 0.29871(15) 0.0249(4) Uani 1 1 d
H11A H 1.0017(19) 0.5470(18) 0.3323(16) 0.032(5) Uiso 1 1 d
C12A C 0.80958(17) 0.48642(16) 0.22799(15) 0.0243(4) Uani 1 1 d
H12A H 0.7937(17) 0.5595(17) 0.2134(15) 0.026(5) Uiso 1 1 d
C13A C 0.71327(17) 0.38548(15) 0.17602(14) 0.0214(4) Uani 1 1 d
H13A H 0.6313(18) 0.3888(15) 0.1260(15) 0.024(5) Uiso 1 1 d
C14A C 0.73571(15) 0.27692(14) 0.19460(13) 0.0176(3) Uani 1 1 d
C15A C 0.63752(15) 0.16585(14) 0.13261(13) 0.0178(3) Uani 1 1 d
C16A C 0.78467(15) 0.05137(14) 0.19914(13) 0.0182(3) Uani 1 1 d
C17A C 0.93908(17) -0.21444(15) 0.21400(16) 0.0229(4) Uani 1 1 d
H17A H 0.8582(18) -0.2703(16) 0.1592(15) 0.026(5) Uiso 1 1 d
H17B H 0.9722(16) -0.2385(14) 0.2821(14) 0.019(4) Uiso 1 1 d
C18A C 1.03562(18) -0.22620(17) 0.15463(17) 0.0272(4) Uani 1 1 d
H18A H 0.9954(18) -0.2218(17) 0.0762(17) 0.035(5) Uiso 1 1 d
H18B H 1.1105(18) -0.1607(16) 0.2020(15) 0.024(5) Uiso 1 1 d
C19A C 1.0814(2) -0.34814(18) 0.12809(19) 0.0344(5) Uani 1 1 d
H19A H 1.004(2) -0.413(2) 0.0892(18) 0.049(6) Uiso 1 1 d
H19B H 1.134(2) -0.3599(18) 0.2062(18) 0.046(6) Uiso 1 1 d
C20A C 1.1583(2) -0.3618(2) 0.05184(19) 0.0407(5) Uani 1 1 d
H20A H 1.099(2) -0.355(2) -0.026(2) 0.063(7) Uiso 1 1 d
H20B H 1.192(2) -0.446(2) 0.0341(19) 0.058(7) Uiso 1 1 d
H20C H 1.230(2) -0.285(2) 0.0844(18) 0.051(6) Uiso 1 1 d
N1B N 0.40025(13) 0.41439(12) 0.19426(11) 0.0210(3) Uani 1 1 d
N2B N 0.48457(13) 0.55000(12) 0.13815(11) 0.0193(3) Uani 1 1 d
N3B N 0.59536(14) 0.67178(15) 0.08742(12) 0.0214(3) Uani 1 1 d
H31B H 0.592(2) 0.6036(19) 0.0270(18) 0.041(6) Uiso 1 1 d
H32B H 0.6315(18) 0.7418(19) 0.0945(16) 0.031(5) Uiso 1 1 d
C1B C 0.35690(16) 0.38705(15) 0.26395(14) 0.0212(4) Uani 1 1 d
C2B C 0.34816(16) 0.47927(15) 0.36321(14) 0.0210(4) Uani 1 1 d
C3B C 0.31136(17) 0.44750(17) 0.44221(15) 0.0249(4) Uani 1 1 d
H3B H 0.2855(17) 0.3598(18) 0.4262(15) 0.030(5) Uiso 1 1 d
C4B C 0.31002(18) 0.53553(17) 0.53951(15) 0.0286(4) Uani 1 1 d
H4B H 0.2847(17) 0.5120(17) 0.5911(16) 0.031(5) Uiso 1 1 d
C5B C 0.35201(18) 0.65850(17) 0.56396(15) 0.0295(4) Uani 1 1 d
H5B H 0.3544(18) 0.7215(17) 0.6344(17) 0.036(5) Uiso 1 1 d
C6B C 0.38882(17) 0.69268(17) 0.48975(14) 0.0257(4) Uani 1 1 d
H6B H 0.4259(18) 0.7783(18) 0.5137(16) 0.034(5) Uiso 1 1 d
C7B C 0.38315(15) 0.60455(15) 0.38431(14) 0.0206(4) Uani 1 1 d
C8B C 0.41867(15) 0.63368(15) 0.30117(13) 0.0197(4) Uani 1 1 d
C9B C 0.44021(15) 0.75475(14) 0.29924(13) 0.0190(3) Uani 1 1 d
C10B C 0.39365(17) 0.85702(15) 0.35594(14) 0.0231(4) Uani 1 1 d
H10B H 0.3400(18) 0.8431(16) 0.3969(15) 0.030(5) Uiso 1 1 d
C11B C 0.41624(17) 0.96879(16) 0.34895(15) 0.0256(4) Uani 1 1 d
H11B H 0.3803(18) 1.0389(17) 0.3886(16) 0.032(5) Uiso 1 1 d
C12B C 0.48394(17) 0.98434(16) 0.28382(14) 0.0239(4) Uani 1 1 d
H12B H 0.5004(17) 1.0633(17) 0.2787(15) 0.031(5) Uiso 1 1 d
C13B C 0.52407(16) 0.88501(15) 0.22193(14) 0.0210(4) Uani 1 1 d
H13B H 0.5633(16) 0.8940(15) 0.1723(15) 0.023(5) Uiso 1 1 d
C14B C 0.50178(15) 0.77001(14) 0.22732(13) 0.0178(3) Uani 1 1 d
C15B C 0.52825(15) 0.66159(14) 0.15141(13) 0.0177(3) Uani 1 1 d
C16B C 0.43335(15) 0.53584(14) 0.21327(13) 0.0187(3) Uani 1 1 d
C17B C 0.31926(18) 0.25324(16) 0.23670(16) 0.0258(4) Uani 1 1 d
H17C H 0.3544(16) 0.2296(15) 0.3061(15) 0.023(4) Uiso 1 1 d
H17D H 0.3611(19) 0.2069(17) 0.1858(17) 0.037(5) Uiso 1 1 d
C18B C 0.17491(18) 0.20597(17) 0.17755(17) 0.0308(4) Uani 1 1 d
H18C H 0.1432(17) 0.2234(16) 0.1050(16) 0.031(5) Uiso 1 1 d
H18D H 0.128(2) 0.2569(19) 0.2269(18) 0.045(6) Uiso 1 1 d
C19B C 0.1408(2) 0.06941(17) 0.15095(17) 0.0325(4) Uani 1 1 d
H19C H 0.1768(19) 0.0530(17) 0.2288(18) 0.040(6) Uiso 1 1 d
H19D H 0.038(2) 0.047(2) 0.1207(19) 0.057(7) Uiso 1 1 d
C20B C 0.1922(2) -0.01070(19) 0.06493(18) 0.0366(5) Uani 1 1 d
H20D H 0.168(2) 0.014(2) -0.008(2) 0.062(7) Uiso 1 1 d
H20E H 0.153(2) -0.109(2) 0.0317(19) 0.057(7) Uiso 1 1 d
H20F H 0.299(2) -0.002(2) 0.095(2) 0.064(7) Uiso 1 1 d

loop_
_atom_site_aniso_label
_atom_site_aniso_U_11
_atom_site_aniso_U_22
_atom_site_aniso_U_33
_atom_site_aniso_U_23
_atom_site_aniso_U_13
_atom_site_aniso_U_12
N1A 0.0204(7) 0.0158(7) 0.0240(7) 0.0081(6) 0.0112(6) 0.0035(6)
N2A 0.0182(7) 0.0172(7) 0.0192(7) 0.0073(6) 0.0066(6) 0.0020(5)
N3A 0.0206(8) 0.0162(8) 0.0250(8) 0.0061(6) 0.0044(6) 0.0025(6)
C1A 0.0213(9) 0.0205(9) 0.0227(8) 0.0107(7) 0.0118(7) 0.0038(7)
C2A 0.0191(9) 0.0237(9) 0.0202(8) 0.0102(7) 0.0100(7) 0.0041(7)
C3A 0.0264(10) 0.0263(10) 0.0247(9) 0.0115(8) 0.0125(8) 0.0080(8)
C4A 0.0240(10) 0.0388(11) 0.0231(9) 0.0145(8) 0.0044(8) 0.0109(8)
C5A 0.0273(10) 0.0347(11) 0.0196(9) 0.0052(8) 0.0053(8) 0.0024(8)
C6A 0.0247(10) 0.0231(10) 0.0224(9) 0.0062(7) 0.0085(8) 0.0031(7)
C7A 0.0182(8) 0.0223(9) 0.0209(8) 0.0086(7) 0.0099(7) 0.0030(7)
C8A 0.0191(9) 0.0198(9) 0.0192(8) 0.0073(7) 0.0090(7) 0.0026(7)
C9A 0.0207(9) 0.0177(8) 0.0167(8) 0.0037(7) 0.0098(7) 0.0028(7)
C10A 0.0209(9) 0.0210(9) 0.0227(9) 0.0054(7) 0.0087(8) 0.0022(7)
C11A 0.0277(10) 0.0164(9) 0.0279(9) 0.0031(7) 0.0135(8) -0.0017(7)
C12A 0.0327(10) 0.0148(9) 0.0287(9) 0.0084(7) 0.0156(8) 0.0047(7)
C13A 0.0251(10) 0.0194(9) 0.0206(8) 0.0070(7) 0.0099(8) 0.0055(7)
C14A 0.0207(8) 0.0164(8) 0.0177(8) 0.0062(7) 0.0102(7) 0.0026(6)
C15A 0.0206(9) 0.0194(9) 0.0151(7) 0.0070(7) 0.0085(7) 0.0028(7)
C16A 0.0194(8) 0.0191(8) 0.0176(8) 0.0074(7) 0.0087(7) 0.0024(7)
C17A 0.0226(9) 0.0200(9) 0.0274(9) 0.0103(8) 0.0099(8) 0.0047(7)
C18A 0.0241(10) 0.0251(10) 0.0287(10) 0.0055(8) 0.0105(8) 0.0034(8)
C19A 0.0326(11) 0.0259(11) 0.0422(12) 0.0077(9) 0.0164(10) 0.0072(9)
C20A 0.0339(12) 0.0414(13) 0.0395(12) 0.0028(10) 0.0177(10) 0.0102(10)
N1B 0.0244(8) 0.0175(7) 0.0228(7) 0.0071(6) 0.0117(6) 0.0034(6)
N2B 0.0233(8) 0.0176(7) 0.0203(7) 0.0074(6) 0.0117(6) 0.0043(6)
N3B 0.0273(8) 0.0180(8) 0.0217(8) 0.0062(6) 0.0142(7) 0.0031(6)
C1B 0.0199(9) 0.0209(9) 0.0238(8) 0.0087(7) 0.0096(7) 0.0028(7)
C2B 0.0201(9) 0.0217(9) 0.0209(8) 0.0082(7) 0.0075(7) 0.0021(7)
C3B 0.0234(9) 0.0266(10) 0.0261(9) 0.0110(8) 0.0105(8) 0.0010(7)
C4B 0.0293(10) 0.0347(11) 0.0240(9) 0.0117(8) 0.0132(8) -0.0024(8)
C5B 0.0352(11) 0.0305(11) 0.0215(9) 0.0039(8) 0.0162(8) -0.0003(8)
C6B 0.0303(10) 0.0239(10) 0.0226(9) 0.0062(7) 0.0130(8) 0.0013(8)
C7B 0.0189(9) 0.0224(9) 0.0209(8) 0.0081(7) 0.0085(7) 0.0030(7)
C8B 0.0209(9) 0.0199(9) 0.0186(8) 0.0057(7) 0.0096(7) 0.0023(7)
C9B 0.0189(8) 0.0179(8) 0.0168(8) 0.0044(6) 0.0051(7) 0.0026(7)
C10B 0.0254(9) 0.0221(9) 0.0213(9) 0.0053(7) 0.0113(8) 0.0046(7)
C11B 0.0280(10) 0.0208(9) 0.0251(9) 0.0047(7) 0.0107(8) 0.0067(7)
C12B 0.0275(10) 0.0164(9) 0.0255(9) 0.0076(7) 0.0080(8) 0.0022(7)
C13B 0.0216(9) 0.0199(9) 0.0204(8) 0.0071(7) 0.0075(7) 0.0013(7)
C14B 0.0173(8) 0.0175(8) 0.0169(8) 0.0060(7) 0.0051(7) 0.0028(6)
C15B 0.0171(8) 0.0191(9) 0.0157(8) 0.0069(7) 0.0047(7) 0.0035(6)
C16B 0.0191(8) 0.0185(9) 0.0187(8) 0.0071(7) 0.0076(7) 0.0026(7)
C17B 0.0312(10) 0.0210(9) 0.0300(10) 0.0103(8) 0.0166(9) 0.0045(8)
C18B 0.0293(10) 0.0285(10) 0.0321(10) 0.0092(9) 0.0116(9) 0.0012(8)
C19B 0.0325(11) 0.0288(11) 0.0329(11) 0.0075(8) 0.0138(9) -0.0030(8)
C20B 0.0424(13) 0.0331(12) 0.0335(11) 0.0077(9) 0.0190(10) 0.0016(9)

loop_
_atom_type_symbol
_atom_type_description
_atom_type_scat_dispersion_real
_atom_type_scat_dispersion_imag
_atom_type_scat_source
C C 0.0033 0.0016 'International Tables Vol C Tables 4.2.6.8 and 6.1.1.4'
H H 0.0000 0.0000 'International Tables Vol C Tables 4.2.6.8 and 6.1.1.4'
N N 0.0061 0.0033 'International Tables Vol C Tables 4.2.6.8 and 6.1.1.4'

loop_
_geom_angle_atom_site_label_1
_geom_angle_atom_site_label_2
_geom_angle_atom_site_label_3
_geom_angle
C1A N1A C16A 118.78(13)
C15A N2A C16A 118.75(13)
C15A N3A H31A 118.9(12)
C15A N3A H32A 119.5(11)
H31A N3A H32A 121.5(17)
N1A C1A C2A 122.69(15)
N1A C1A C17A 116.95(14)
C2A C1A C17A 120.29(15)
C3A C2A C7A 119.96(15)
C3A C2A C1A 121.68(15)
C7A C2A C1A 118.35(14)
C4A C3A C2A 120.93(17)
C4A C3A H3A 121.1(10)
C2A C3A H3A 117.9(10)
C3A C4A C5A 119.56(17)
C3A C4A H4A 118.0(12)
C5A C4A H4A 122.3(12)
C6A C5A C4A 120.86(17)
C6A C5A H5A 120.5(11)
C4A C5A H5A 118.5(11)
C5A C6A C7A 121.11(17)
C5A C6A H6A 120.1(9)
C7A C6A H6A 118.7(9)
C2A C7A C6A 117.33(15)
C2A C7A C8A 118.26(14)
C6A C7A C8A 124.32(15)
C16A C8A C7A 116.95(14)
C16A C8A C9A 116.45(14)
C7A C8A C9A 126.56(14)
C14A C9A C10A 117.16(15)
C14A C9A C8A 118.07(14)
C10A C9A C8A 124.52(15)
C11A C10A C9A 121.48(17)
C11A C10A H10A 119.0(11)
C9A C10A H10A 119.4(10)
C10A C11A C12A 120.66(16)
C10A C11A H11A 117.6(11)
C12A C11A H11A 121.8(11)
C13A C12A C11A 119.55(16)
C13A C12A H12A 120.0(11)
C11A C12A H12A 120.4(11)
C12A C13A C14A 120.73(17)
C12A C13A H13A 119.4(10)
C14A C13A H13A 119.9(10)
C13A C14A C9A 120.37(15)
C13A C14A C15A 121.25(15)
C9A C14A C15A 118.26(14)
N2A C15A N3A 118.41(14)
N2A C15A C14A 121.91(14)
N3A C15A C14A 119.63(14)
N2A C16A N1A 112.86(13)
N2A C16A C8A 123.88(14)
N1A C16A C8A 123.25(14)
C1A C17A C18A 110.04(14)
C1A C17A H17A 108.2(10)
C18A C17A H17A 108.2(11)
C1A C17A H17B 111.3(9)
C18A C17A H17B 110.7(10)
H17A C17A H17B 108.3(14)
C19A C18A C17A 114.53(16)
C19A C18A H18A 103.0(11)
C17A C18A H18A 111.5(11)
C19A C18A H18B 108.7(10)
C17A C18A H18B 109.6(10)
H18A C18A H18B 109.2(15)
C18A C19A C20A 111.63(18)
C18A C19A H19A 107.3(12)
C20A C19A H19A 110.2(13)
C18A C19A H19B 110.1(11)
C20A C19A H19B 112.7(12)
H19A C19A H19B 104.6(16)
C19A C20A H20A 108.9(13)
C19A C20A H20B 112.0(13)
H20A C20A H20B 109.9(18)
C19A C20A H20C 110.9(12)
H20A C20A H20C 100.1(17)
H20B C20A H20C 114.3(17)
C1B N1B C16B 119.19(14)
C15B N2B C16B 118.81(13)
C15B N3B H31B 118.5(13)
C15B N3B H32B 122.7(13)
H31B N3B H32B 118.1(18)
N1B C1B C2B 122.48(15)
N1B C1B C17B 116.53(15)
C2B C1B C17B 120.97(15)
C3B C2B C7B 119.69(15)
C3B C2B C1B 121.46(15)
C7B C2B C1B 118.79(15)
C4B C3B C2B 121.15(17)
C4B C3B H3B 119.6(11)
C2B C3B H3B 119.3(11)
C3B C4B C5B 119.24(17)
C3B C4B H4B 119.6(12)
C5B C4B H4B 121.1(11)
C6B C5B C4B 121.18(17)
C6B C5B H5B 119.0(11)
C4B C5B H5B 119.8(11)
C5B C6B C7B 121.10(17)
C5B C6B H6B 118.5(11)
C7B C6B H6B 120.2(11)
C6B C7B C2B 117.39(15)
C6B C7B C8B 124.28(15)
C2B C7B C8B 118.21(14)
C16B C8B C7B 117.12(14)
C16B C8B C9B 116.55(14)
C7B C8B C9B 126.33(14)
C10B C9B C14B 116.87(15)
C10B C9B C8B 124.66(15)
C14B C9B C8B 118.20(14)
C11B C10B C9B 121.49(17)
C11B C10B H10B 121.6(11)
C9B C10B H10B 116.8(11)
C10B C11B C12B 120.83(16)
C10B C11B H11B 119.6(11)
C12B C11B H11B 119.6(11)
C13B C12B C11B 119.30(16)
C13B C12B H12B 119.4(11)
C11B C12B H12B 121.2(11)
C12B C13B C14B 120.89(16)
C12B C13B H13B 119.2(10)
C14B C13B H13B 119.8(10)
C13B C14B C9B 120.36(14)
C13B C14B C15B 121.22(15)
C9B C14B C15B 118.11(14)
N2B C15B N3B 117.18(14)
N2B C15B C14B 122.23(14)
N3B C15B C14B 120.54(15)
N2B C16B N1B 112.45(13)
N2B C16B C8B 123.96(14)
N1B C16B C8B 123.58(14)
C1B C17B C18B 113.85(16)
C1B C17B H17C 113.6(10)
C18B C17B H17C 109.0(10)
C1B C17B H17D 108.0(11)
C18B C17B H17D 108.3(11)
H17C C17B H17D 103.4(15)
C17B C18B C19B 112.16(16)
C17B C18B H18C 107.9(10)
C19B C18B H18C 111.1(10)
C17B C18B H18D 109.9(11)
C19B C18B H18D 111.0(11)
H18C C18B H18D 104.4(15)
C20B C19B C18B 112.84(17)
C20B C19B H19C 109.9(11)
C18B C19B H19C 109.7(10)
C20B C19B H19D 111.6(12)
C18B C19B H19D 106.8(12)
H19C C19B H19D 105.7(16)
C19B C20B H20D 110.5(13)
C19B C20B H20E 113.8(12)
H20D C20B H20E 106.0(17)
C19B C20B H20F 115.7(12)
H20D C20B H20F 103.1(17)
H20E C20B H20F 106.7(17)

loop_
_geom_bond_atom_site_label_1
_geom_bond_atom_site_label_2
_geom_bond_distance
N1A C1A 1.312(2)
N1A C16A 1.384(2)
N2A C15A 1.319(2)
N2A C16A 1.373(2)
N3A C15A 1.347(2)
N3A H31A 0.878(19)
N3A H32A 0.922(19)
C1A C2A 1.441(2)
C1A C17A 1.505(2)
C2A C3A 1.414(2)
C2A C7A 1.418(2)
C3A C4A 1.371(2)
C3A H3A 0.990(17)
C4A C5A 1.400(3)
C4A H4A 0.905(19)
C5A C6A 1.372(2)
C5A H5A 0.983(19)
C6A C7A 1.426(2)
C6A H6A 0.980(17)
C7A C8A 1.441(2)
C8A C16A 1.402(2)
C8A C9A 1.455(2)
C9A C14A 1.413(2)
C9A C10A 1.414(2)
C10A C11A 1.373(2)
C10A H10A 0.932(18)
C11A C12A 1.394(3)
C11A H11A 0.950(19)
C12A C13A 1.372(2)
C12A H12A 0.960(18)
C13A C14A 1.406(2)
C13A H13A 0.948(18)
C14A C15A 1.459(2)
C17A C18A 1.535(3)
C17A H17A 0.980(18)
C17A H17B 1.006(17)
C18A C19A 1.516(3)
C18A H18A 1.016(19)
C18A H18B 0.975(18)
C19A C20A 1.525(3)
C19A H19A 0.99(2)
C19A H19B 1.07(2)
C20A H20A 1.06(2)
C20A H20B 1.06(2)
C20A H20C 1.04(2)
N1B C1B 1.314(2)
N1B C16B 1.379(2)
N2B C15B 1.318(2)
N2B C16B 1.373(2)
N3B C15B 1.352(2)
N3B H31B 0.91(2)
N3B H32B 0.87(2)
C1B C2B 1.439(2)
C1B C17B 1.501(2)
C2B C3B 1.415(2)
C2B C7B 1.419(2)
C3B C4B 1.367(3)
C3B H3B 0.992(19)
C4B C5B 1.397(3)
C4B H4B 0.95(2)
C5B C6B 1.370(2)
C5B H5B 0.97(2)
C6B C7B 1.418(2)
C6B H6B 0.975(19)
C7B C8B 1.444(2)
C8B C16B 1.402(2)
C8B C9B 1.452(2)
C9B C10B 1.415(2)
C9B C14B 1.418(2)
C10B C11B 1.376(2)
C10B H10B 0.986(19)
C11B C12B 1.390(3)
C11B H11B 1.001(19)
C12B C13B 1.378(2)
C12B H12B 0.974(19)
C13B C14B 1.403(2)
C13B H13B 0.947(18)
C14B C15B 1.452(2)
C17B C18B 1.519(3)
C17B H17C 1.020(18)
C17B H17D 0.98(2)
C18B C19B 1.529(3)
C18B H18C 1.014(19)
C18B H18D 1.03(2)
C19B C20B 1.521(3)
C19B H19C 1.07(2)
C19B H19D 1.07(2)
C20B H20D 1.06(2)
C20B H20E 1.10(2)
C20B H20F 1.11(2)

loop_
_geom_torsion_atom_site_label_1
_geom_torsion_atom_site_label_2
_geom_torsion_atom_site_label_3
_geom_torsion_atom_site_label_4
_geom_torsion
C16A N1A C1A C2A 7.2(2)
C16A N1A C1A C17A -169.91(14)
N1A C1A C2A C3A 171.57(15)
C17A C1A C2A C3A -11.5(2)
N1A C1A C2A C7A -7.3(2)
C17A C1A C2A C7A 169.68(15)
C7A C2A C3A C4A 1.6(3)
C1A C2A C3A C4A -177.24(17)
C2A C3A C4A C5A 2.3(3)
C3A C4A C5A C6A -2.4(3)
C4A C5A C6A C7A -1.4(3)
C3A C2A C7A C6A -5.3(2)
C1A C2A C7A C6A 173.62(15)
C3A C2A C7A C8A 178.05(15)
C1A C2A C7A C8A -3.1(2)
C5A C6A C7A C2A 5.2(3)
C5A C6A C7A C8A -178.30(16)
C2A C7A C8A C16A 12.6(2)
C6A C7A C8A C16A -163.81(16)
C2A C7A C8A C9A -164.92(15)
C6A C7A C8A C9A 18.6(3)
C16A C8A C9A C14A 13.5(2)
C7A C8A C9A C14A -168.92(15)
C16A C8A C9A C10A -160.65(15)
C7A C8A C9A C10A 16.9(3)
C14A C9A C10A C11A 1.6(2)
C8A C9A C10A C11A 175.82(16)
C9A C10A C11A C12A 0.4(3)
C10A C11A C12A C13A -1.7(3)
C11A C12A C13A C14A 0.9(2)
C12A C13A C14A C9A 1.2(2)
C12A C13A C14A C15A -174.86(15)
C10A C9A C14A C13A -2.4(2)
C8A C9A C14A C13A -177.00(14)
C10A C9A C14A C15A 173.78(14)
C8A C9A C14A C15A -0.8(2)
C16A N2A C15A N3A -171.59(14)
C16A N2A C15A C14A 11.1(2)
C13A C14A C15A N2A 164.01(15)
C9A C14A C15A N2A -12.1(2)
C13A C14A C15A N3A -13.3(2)
C9A C14A C15A N3A 170.54(15)
C15A N2A C16A N1A -176.66(13)
C15A N2A C16A C8A 3.3(2)
C1A N1A C16A N2A -176.47(14)
C1A N1A C16A C8A 3.6(2)
C7A C8A C16A N2A 166.60(15)
C9A C8A C16A N2A -15.6(2)
C7A C8A C16A N1A -13.5(2)
C9A C8A C16A N1A 164.31(14)
N1A C1A C17A C18A 100.60(18)
C2A C1A C17A C18A -76.5(2)
C1A C17A C18A C19A 173.64(16)
C17A C18A C19A C20A 170.34(17)
C16B N1B C1B C2B -3.0(2)
C16B N1B C1B C17B 178.42(14)
N1B C1B C2B C3B -174.68(16)
C17B C1B C2B C3B 3.8(2)
N1B C1B C2B C7B 2.4(2)
C17B C1B C2B C7B -179.11(15)
C7B C2B C3B C4B -0.6(3)
C1B C2B C3B C4B 176.41(17)
C2B C3B C4B C5B -3.3(3)
C3B C4B C5B C6B 3.0(3)
C4B C5B C6B C7B 1.3(3)
C5B C6B C7B C2B -5.1(3)
C5B C6B C7B C8B 179.17(17)
C3B C2B C7B C6B 4.7(2)
C1B C2B C7B C6B -172.40(15)
C3B C2B C7B C8B -179.25(15)
C1B C2B C7B C8B 3.6(2)
C6B C7B C8B C16B 167.11(16)
C2B C7B C8B C16B -8.6(2)
C6B C7B C8B C9B -13.2(3)
C2B C7B C8B C9B 171.08(15)
C16B C8B C9B C10B 159.74(16)
C7B C8B C9B C10B -20.0(3)
C16B C8B C9B C14B -14.1(2)
C7B C8B C9B C14B 166.20(15)
C14B C9B C10B C11B -5.1(2)
C8B C9B C10B C11B -179.02(16)
C9B C10B C11B C12B 1.2(3)
C10B C11B C12B C13B 2.7(3)
C11B C12B C13B C14B -2.4(3)
C12B C13B C14B C9B -1.6(2)
C12B C13B C14B C15B 171.81(15)
C10B C9B C14B C13B 5.3(2)
C8B C9B C14B C13B 179.62(14)
C10B C9B C14B C15B -168.37(14)
C8B C9B C14B C15B 6.0(2)
C16B N2B C15B N3B 170.26(14)
C16B N2B C15B C14B -12.4(2)
C13B C14B C15B N2B -165.87(15)
C9B C14B C15B N2B 7.7(2)
C13B C14B C15B N3B 11.4(2)
C9B C14B C15B N3B -174.98(14)
C15B N2B C16B N1B -175.59(13)
C15B N2B C16B C8B 3.1(2)
C1B N1B C16B N2B 176.10(14)
C1B N1B C16B C8B -2.6(2)
C7B C8B C16B N2B -170.12(15)
C9B C8B C16B N2B 10.2(2)
C7B C8B C16B N1B 8.5(2)
C9B C8B C16B N1B -171.25(14)
N1B C1B C17B C18B -100.93(19)
C2B C1B C17B C18B 80.5(2)
C1B C17B C18B C19B 179.78(16)
C17B C18B C19B C20B -64.7(2)
